data_4510237
loop_
_publ_author_name
'Zhang, Hong-Mei'
'He, Yuan-Chun'
'Yang, Jin'
'Liu, Ying-Ying'
'Ma, Jian-Fang'

_publ_section_title
;
 Ten Coordination Polymers Constructed Using an Unprecedented
 Azamacrocyclic Octacarboxylate Ligand
 1,4,8,11-Tetrazacyclododecane-N,N&#x2032;,N&#x2033;,N&#x2034;-Tetra-Methylene-Isophthalic
 Acid: Syntheses, Structures, and Photoluminescent Properties
;
_journal_issue 5
_journal_name_full 'Crystal Growth &amp; Design'
_journal_page_first 2307
_journal_paper_doi 10.1021/cg500003u
_journal_volume 14
_journal_year 2014
_chemical_formula_moiety 'C46 H56 Mn3 N4 O23, 7H2O'
_chemical_formula_sum 'C46 H70 Mn3 N4 O30'
_chemical_formula_weight 1323.88
_chemical_name_systematic
;
 ?
;
_space_group_IT_number 15
_symmetry_cell_setting monoclinic
_symmetry_space_group_name_Hall '-C 2yc'
_symmetry_space_group_name_H-M 'C 1 2/c 1'
_atom_sites_solution_hydrogens geom
_atom_sites_solution_primary direct
_atom_sites_solution_secondary difmap
_audit_creation_method SHELXL-97
_cell_angle_alpha 90.00
_cell_angle_beta 124.676(4)
_cell_angle_gamma 90.00
_cell_formula_units_Z 4
_cell_length_a 24.492(4)
_cell_length_b 13.0355(14)
_cell_length_c 20.310(3)
_cell_measurement_reflns_used 2075
_cell_measurement_temperature 293(2)
_cell_measurement_theta_max 29.4031
_cell_measurement_theta_min 2.9813
_cell_volume 5332.6(13)
_computing_cell_refinement 'CrysAlisPro(1.171.35.21) (Agilent Tech., 2012)'
_computing_data_collection 'CrysAlisPro(1.171.35.21) (Agilent Tech., 2012)'
_computing_data_reduction 'CrysAlisPro(1.171.35.21) (Agilent Tech., 2012)'
_computing_structure_refinement 'SHELXL-97 (Sheldrick, 2008)'
_computing_structure_solution 'SHELXS-97 (Sheldrick, 2008)'
_diffrn_ambient_temperature 293(2)
_diffrn_detector_area_resol_mean 10.0
_diffrn_measured_fraction_theta_full 0.997
_diffrn_measured_fraction_theta_max 0.879
_diffrn_measurement_device_type 'Oxford Diffraction Gemini R Ultra'
_diffrn_measurement_method '\w scan'
_diffrn_radiation_monochromator graphite
_diffrn_radiation_source 'fine-focus sealed tube'
_diffrn_radiation_type MoK\a
_diffrn_radiation_wavelength 0.71073
_diffrn_reflns_av_R_equivalents 0.0895
_diffrn_reflns_av_sigmaI/netI 0.1390
_diffrn_reflns_limit_h_max 32
_diffrn_reflns_limit_h_min -32
_diffrn_reflns_limit_k_max 17
_diffrn_reflns_limit_k_min -17
_diffrn_reflns_limit_l_max 20
_diffrn_reflns_limit_l_min -27
_diffrn_reflns_number 18770
_diffrn_reflns_theta_full 25.00
_diffrn_reflns_theta_max 29.47
_diffrn_reflns_theta_min 2.99
_exptl_absorpt_coefficient_mu 0.802
_exptl_absorpt_correction_T_max 1.00000
_exptl_absorpt_correction_T_min 0.88616
_exptl_absorpt_correction_type multi-scan
_exptl_absorpt_process_details
; 
CrysAlis (Oxford Diffraction, 2006)
;
_exptl_crystal_colour colorless
_exptl_crystal_density_diffrn 1.649
_exptl_crystal_density_method 'not measured'
_exptl_crystal_description block
_exptl_crystal_F_000 2756
_exptl_crystal_size_max 0.24
_exptl_crystal_size_mid 0.22
_exptl_crystal_size_min 0.16
_refine_diff_density_max 0.723
_refine_diff_density_min -0.491
_refine_diff_density_rms 0.092
_refine_ls_extinction_method none
_refine_ls_goodness_of_fit_ref 1.182
_refine_ls_hydrogen_treatment mixed
_refine_ls_matrix_type full
_refine_ls_number_parameters 412
_refine_ls_number_reflns 6513
_refine_ls_number_restraints 28
_refine_ls_restrained_S_all 1.187
_refine_ls_R_factor_all 0.1858
_refine_ls_R_factor_gt 0.0788
_refine_ls_shift/su_max 0.002
_refine_ls_shift/su_mean 0.000
_refine_ls_structure_factor_coef Fsqd
_refine_ls_weighting_details 'calc w=1/[\s^2^(Fo^2^)+(0.0400P)^2^+0.0000P] where P=(Fo^2^+2Fc^2^)/3'
_refine_ls_weighting_scheme calc
_refine_ls_wR_factor_gt 0.1409
_refine_ls_wR_factor_ref 0.1702
_reflns_number_gt 2974
_reflns_number_total 6513
_reflns_threshold_expression >2\s(I)
_cod_data_source_file cg500003u_si_002.cif
_cod_data_source_block Compound-2
_cod_depositor_comments 'Adding full bibliography for 4510236--4510245.cif.'
_cod_original_cell_volume 5332.5(12)
_cod_original_sg_symbol_H-M 'C 2/c'
_cod_database_code 4510237

loop_
_symmetry_equiv_pos_as_xyz
'x, y, z'
'-x, y, -z+1/2'
'x+1/2, y+1/2, z'
'-x+1/2, y+1/2, -z+1/2'
'-x, -y, -z'
'x, -y, z-1/2'
'-x+1/2, -y+1/2, -z'
'x+1/2, -y+1/2, z-1/2'

loop_
_atom_site_label
_atom_site_type_symbol
_atom_site_fract_x
_atom_site_fract_y
_atom_site_fract_z
_atom_site_U_iso_or_equiv
_atom_site_adp_type
_atom_site_occupancy
_atom_site_symmetry_multiplicity
_atom_site_calc_flag
_atom_site_refinement_flags
Mn1 Mn 0.5000 0.62623(9) 0.2500 0.0438(3) Uani 1 2 d SD
Mn2 Mn 0.31445(4) 0.65107(6) 0.56878(5) 0.0427(3) Uani 1 1 d D
C1 C 0.3122(2) 0.7498(3) 0.1344(3) 0.0280(11) Uani 1 1 d .
C2 C 0.2951(2) 0.8383(3) 0.0893(3) 0.0296(11) Uani 1 1 d .
H2 H 0.3271 0.8728 0.0868 0.036 Uiso 1 1 calc R
C3 C 0.2316(2) 0.8763(3) 0.0482(3) 0.0264(11) Uani 1 1 d .
C4 C 0.1846(2) 0.8265(3) 0.0543(3) 0.0288(11) Uani 1 1 d .
H4 H 0.1419 0.8531 0.0279 0.035 Uiso 1 1 calc R
C5 C 0.2004(2) 0.7377(3) 0.0991(3) 0.0286(11) Uani 1 1 d .
C6 C 0.2636(2) 0.7004(3) 0.1379(3) 0.0315(12) Uani 1 1 d .
H6 H 0.2744 0.6402 0.1675 0.038 Uiso 1 1 calc R
C7 C 0.3813(3) 0.7113(4) 0.1801(3) 0.0368(12) Uani 1 1 d .
C8 C 0.2142(3) 0.9735(3) 0.0025(3) 0.0305(12) Uani 1 1 d .
C9 C 0.1505(2) 0.6913(4) 0.1112(3) 0.0335(12) Uani 1 1 d .
H9A H 0.1296 0.7464 0.1216 0.040 Uiso 1 1 calc R
H9B H 0.1740 0.6486 0.1587 0.040 Uiso 1 1 calc R
C10 C -0.0609(3) 0.6267(4) -0.0664(4) 0.0478(15) Uani 1 1 d .
H10A H -0.0364 0.5972 -0.0131 0.057 Uiso 1 1 calc R
H10B H -0.0779 0.6927 -0.0639 0.057 Uiso 1 1 calc R
C11 C -0.0137(3) 0.6434(4) -0.0909(4) 0.0546(16) Uani 1 1 d .
H11A H -0.0040 0.5777 -0.1045 0.066 Uiso 1 1 calc R
H11B H -0.0356 0.6856 -0.1388 0.066 Uiso 1 1 calc R
C12 C 0.0504(3) 0.6935(4) -0.0281(3) 0.0472(14) Uani 1 1 d .
H12A H 0.0404 0.7549 -0.0098 0.057 Uiso 1 1 calc R
H12B H 0.0730 0.7149 -0.0524 0.057 Uiso 1 1 calc R
C13 C 0.1227(3) 0.5411(4) 0.0215(3) 0.0413(13) Uani 1 1 d .
H13A H 0.1543 0.5665 0.0111 0.050 Uiso 1 1 calc R
H13B H 0.0863 0.5093 -0.0271 0.050 Uiso 1 1 calc R
C14 C 0.1558(3) 0.4625(4) 0.0871(3) 0.0394(13) Uani 1 1 d .
H14A H 0.1619 0.3997 0.0664 0.047 Uiso 1 1 calc R
H14B H 0.1994 0.4874 0.1298 0.047 Uiso 1 1 calc R
C15 C 0.1586(3) 0.3938(4) 0.2009(3) 0.0426(13) Uani 1 1 d .
H15A H 0.1784 0.3312 0.1977 0.051 Uiso 1 1 calc R
H15B H 0.1311 0.3757 0.2195 0.051 Uiso 1 1 calc R
C16 C 0.2130(3) 0.4655(4) 0.2607(3) 0.0336(12) Uani 1 1 d .
C17 C 0.1984(3) 0.5461(4) 0.2919(3) 0.0359(13) Uani 1 1 d .
H17 H 0.1549 0.5567 0.2761 0.043 Uiso 1 1 calc R
C18 C 0.2483(3) 0.6114(3) 0.3469(3) 0.0378(13) Uani 1 1 d .
C19 C 0.3126(3) 0.5964(4) 0.3689(3) 0.0378(13) Uani 1 1 d .
H19 H 0.3461 0.6405 0.4056 0.045 Uiso 1 1 calc R
C20 C 0.3270(3) 0.5175(4) 0.3372(3) 0.0343(12) Uani 1 1 d .
C21 C 0.2772(3) 0.4519(4) 0.2839(3) 0.0342(12) Uani 1 1 d .
H21 H 0.2872 0.3971 0.2632 0.041 Uiso 1 1 calc R
C22 C 0.2337(4) 0.6947(4) 0.3870(4) 0.0533(17) Uani 1 1 d .
C23 C 0.3970(3) 0.5007(5) 0.3614(4) 0.0469(15) Uani 1 1 d .
N1 N 0.0970(2) 0.6282(3) 0.0434(3) 0.0363(10) Uani 1 1 d .
N2 N 0.1164(2) 0.4398(3) 0.1203(3) 0.0374(10) Uani 1 1 d .
O1 O 0.39453(17) 0.6223(3) 0.2088(2) 0.0471(10) Uani 1 1 d .
O2 O 0.42609(19) 0.7668(3) 0.1889(3) 0.0623(12) Uani 1 1 d .
O3 O 0.15493(18) 1.0030(2) -0.0384(2) 0.0370(8) Uani 1 1 d .
O4 O 0.25914(17) 1.0265(2) 0.0071(2) 0.0413(9) Uani 1 1 d .
O5 O 0.2804(2) 0.7291(3) 0.4541(3) 0.0631(13) Uani 1 1 d .
O6 O 0.1769(3) 0.7259(3) 0.3518(3) 0.0834(16) Uani 1 1 d .
O6W O 0.0362(3) 0.6438(5) 0.1349(5) 0.150(3) Uani 1 1 d .
O7 O 0.4065(2) 0.4237(3) 0.3332(2) 0.0628(12) Uani 1 1 d .
H7 H 0.4457 0.4212 0.3493 0.094 Uiso 1 1 calc R
O8 O 0.4394(2) 0.5649(3) 0.4049(3) 0.0657(12) Uani 1 1 d .
O1W O 0.53051(19) 0.5938(3) 0.3710(2) 0.0551(10) Uani 1 1 d D
H1A H 0.5693(11) 0.565(3) 0.409(2) 0.083 Uiso 1 1 d D
H1B H 0.5012(18) 0.544(2) 0.3452(7) 0.083 Uiso 1 1 d D
O2W O 0.5000 0.4424(6) 0.2500 0.158(4) Uani 1 2 d SD
H2A H 0.522(5) 0.383(4) 0.262(11) 0.237 Uiso 1 1 d D
O3W O 0.4161(2) 0.6942(3) 0.6179(3) 0.0689(13) Uani 1 1 d D
H3A H 0.3951(7) 0.724(3) 0.5688(11) 0.103 Uiso 1 1 d D
H3B H 0.424(3) 0.746(3) 0.651(2) 0.103 Uiso 1 1 d D
O4W O 0.3330(2) 0.5608(3) 0.6691(3) 0.0655(13) Uani 1 1 d D
H4A H 0.3726(11) 0.593(3) 0.6920(11) 0.098 Uiso 1 1 d D
H4B H 0.343(2) 0.4932(10) 0.676(4) 0.098 Uiso 1 1 d D
O5W O 0.4762(2) 0.6532(3) 0.5458(3) 0.0678(12) Uani 1 1 d D
H5A H 0.475(2) 0.652(3) 0.5891(17) 0.102 Uiso 1 1 d D
H5B H 0.4805(17) 0.5884(15) 0.5347(8) 0.102 Uiso 1 1 d D
O8W O 0.0000 0.4640(10) 0.2500 0.183(4) Uani 1 2 d SDU
H8A H -0.041(3) 0.451(11) 0.238(9) 0.275 Uiso 1 1 d D
O7W O 0.0979(4) 0.5818(6) 0.3740(5) 0.159(3) Uani 1 1 d D
H7A H 0.102(5) 0.617(8) 0.338(6) 0.238 Uiso 1 1 d D
H7B H 0.058(3) 0.603(9) 0.363(7) 0.238 Uiso 1 1 d D

loop_
_atom_site_aniso_label
_atom_site_aniso_U_11
_atom_site_aniso_U_22
_atom_site_aniso_U_33
_atom_site_aniso_U_23
_atom_site_aniso_U_13
_atom_site_aniso_U_12
Mn1 0.0251(7) 0.0538(8) 0.0432(8) 0.000 0.0139(7) 0.000
Mn2 0.0456(6) 0.0335(5) 0.0481(6) -0.0040(4) 0.0261(5) 0.0023(4)
C1 0.022(3) 0.028(3) 0.023(3) -0.003(2) 0.006(3) 0.000(2)
C2 0.028(3) 0.026(3) 0.038(3) -0.008(2) 0.020(3) -0.007(2)
C3 0.027(3) 0.025(2) 0.025(3) -0.006(2) 0.013(3) -0.003(2)
C4 0.022(3) 0.034(3) 0.032(3) -0.002(2) 0.016(3) 0.001(2)
C5 0.023(3) 0.030(3) 0.027(3) -0.001(2) 0.010(3) -0.003(2)
C6 0.028(3) 0.027(3) 0.029(3) 0.000(2) 0.010(3) 0.000(2)
C7 0.029(3) 0.038(3) 0.033(3) -0.008(3) 0.012(3) 0.000(3)
C8 0.032(3) 0.029(3) 0.031(3) -0.005(2) 0.019(3) -0.004(2)
C9 0.029(3) 0.036(3) 0.031(3) 0.000(2) 0.015(3) -0.004(2)
C10 0.039(4) 0.042(3) 0.053(4) 0.000(3) 0.020(3) -0.002(3)
C11 0.030(3) 0.067(4) 0.045(4) 0.012(3) 0.008(3) -0.014(3)
C12 0.029(3) 0.050(3) 0.052(4) 0.013(3) 0.017(3) -0.006(3)
C13 0.043(4) 0.042(3) 0.035(3) 0.000(3) 0.020(3) -0.009(3)
C14 0.030(3) 0.047(3) 0.040(3) -0.002(3) 0.019(3) -0.003(3)
C15 0.045(4) 0.040(3) 0.030(3) 0.007(3) 0.013(3) -0.003(3)
C16 0.034(3) 0.034(3) 0.028(3) 0.006(2) 0.015(3) -0.001(2)
C17 0.031(3) 0.034(3) 0.042(3) 0.005(3) 0.021(3) 0.007(2)
C18 0.049(4) 0.028(3) 0.046(4) 0.002(2) 0.033(3) 0.002(3)
C19 0.039(4) 0.040(3) 0.030(3) -0.001(2) 0.017(3) -0.005(3)
C20 0.036(3) 0.036(3) 0.029(3) 0.002(2) 0.018(3) -0.002(2)
C21 0.038(4) 0.033(3) 0.030(3) 0.006(2) 0.019(3) 0.009(2)
C22 0.071(5) 0.042(3) 0.060(5) -0.002(3) 0.045(5) 0.007(4)
C23 0.046(4) 0.060(4) 0.044(4) 0.000(3) 0.031(4) 0.004(3)
N1 0.027(3) 0.038(2) 0.037(3) 0.006(2) 0.015(2) -0.002(2)
N2 0.031(3) 0.038(2) 0.032(3) 0.000(2) 0.012(2) -0.006(2)
O1 0.031(2) 0.048(2) 0.053(3) 0.010(2) 0.018(2) 0.0081(18)
O2 0.025(2) 0.052(2) 0.092(4) 0.008(2) 0.022(3) 0.0008(19)
O3 0.032(2) 0.0347(19) 0.040(2) 0.0067(16) 0.017(2) 0.0010(17)
O4 0.040(2) 0.0304(19) 0.058(3) 0.0033(17) 0.031(2) -0.0047(17)
O5 0.099(4) 0.040(2) 0.063(3) -0.012(2) 0.054(3) -0.015(2)
O6 0.086(4) 0.054(3) 0.110(4) -0.008(3) 0.055(4) 0.030(3)
O6W 0.114(6) 0.207(7) 0.176(7) 0.050(6) 0.111(6) 0.054(5)
O7 0.040(3) 0.074(3) 0.063(3) -0.005(2) 0.023(3) 0.019(2)
O8 0.041(3) 0.095(3) 0.059(3) -0.026(3) 0.027(3) -0.019(3)
O1W 0.028(2) 0.071(3) 0.050(3) 0.008(2) 0.013(2) -0.001(2)
O2W 0.164(10) 0.062(5) 0.093(7) 0.000 -0.019(7) 0.000
O3W 0.071(3) 0.071(3) 0.067(3) -0.025(2) 0.041(3) -0.019(3)
O4W 0.097(4) 0.047(2) 0.066(3) 0.001(2) 0.054(3) 0.006(2)
O5W 0.067(3) 0.072(3) 0.066(3) 0.001(2) 0.039(3) 0.012(2)
O8W 0.215(9) 0.109(6) 0.162(8) 0.000 0.070(7) 0.000
O7W 0.179(8) 0.133(6) 0.185(8) 0.029(5) 0.116(8) -0.015(5)

loop_
_atom_type_symbol
_atom_type_description
_atom_type_scat_dispersion_real
_atom_type_scat_dispersion_imag
_atom_type_scat_source
C C 0.0033 0.0016 'International Tables Vol C Tables 4.2.6.8 and 6.1.1.4'
H H 0.0000 0.0000 'International Tables Vol C Tables 4.2.6.8 and 6.1.1.4'
N N 0.0061 0.0033 'International Tables Vol C Tables 4.2.6.8 and 6.1.1.4'
O O 0.0106 0.0060 'International Tables Vol C Tables 4.2.6.8 and 6.1.1.4'
Mn Mn 0.3368 0.7283 'International Tables Vol C Tables 4.2.6.8 and 6.1.1.4'

loop_
_geom_angle_atom_site_label_1
_geom_angle_atom_site_label_2
_geom_angle_atom_site_label_3
_geom_angle
_geom_angle_site_symmetry_1
_geom_angle_site_symmetry_3
O1W Mn1 O1W 157.5(2) 2_655 .
O1W Mn1 O1 89.96(14) 2_655 2_655
O1W Mn1 O1 89.52(14) . 2_655
O1W Mn1 O1 89.52(14) 2_655 .
O1W Mn1 O1 89.96(14) . .
O1 Mn1 O1 177.37(19) 2_655 .
O1W Mn1 O2 114.37(14) 2_655 2_655
O1W Mn1 O2 83.65(15) . 2_655
O1 Mn1 O2 56.05(12) 2_655 2_655
O1 Mn1 O2 126.45(14) . 2_655
O1W Mn1 O2 83.65(15) 2_655 .
O1W Mn1 O2 114.37(14) . .
O1 Mn1 O2 126.45(14) 2_655 .
O1 Mn1 O2 56.05(12) . .
O2 Mn1 O2 78.73(19) 2_655 .
O1W Mn1 O2W 78.74(10) 2_655 .
O1W Mn1 O2W 78.74(10) . .
O1 Mn1 O2W 88.68(10) 2_655 .
O1 Mn1 O2W 88.68(10) . .
O2 Mn1 O2W 140.63(10) 2_655 .
O2 Mn1 O2W 140.63(10) . .
O3W Mn2 O4W 97.88(17) . .
O3W Mn2 O6 82.35(17) . 7_566
O4W Mn2 O6 79.91(16) . 7_566
O3W Mn2 O5 90.65(17) . .
O4W Mn2 O5 170.75(18) . .
O6 Mn2 O5 104.88(17) 7_566 .
O3W Mn2 O4 139.80(13) . 4_545
O4W Mn2 O4 84.83(15) . 4_545
O6 Mn2 O4 137.02(15) 7_566 4_545
O5 Mn2 O4 86.36(14) . 4_545
O3W Mn2 O3 82.85(14) . 4_545
O4W Mn2 O3 82.49(13) . 4_545
O6 Mn2 O3 155.15(17) 7_566 4_545
O5 Mn2 O3 95.13(13) . 4_545
O4 Mn2 O3 57.61(12) 4_545 4_545
O3W Mn2 C8 111.25(15) . 4_545
O4W Mn2 C8 83.46(15) . 4_545
O6 Mn2 C8 159.88(16) 7_566 4_545
O5 Mn2 C8 90.16(14) . 4_545
O4 Mn2 C8 28.85(12) 4_545 4_545
O3 Mn2 C8 28.77(12) 4_545 4_545
C2 C1 C6 118.3(4) . .
C2 C1 C7 120.4(4) . .
C6 C1 C7 121.3(4) . .
C3 C2 C1 121.1(4) . .
C3 C2 H2 119.5 . .
C1 C2 H2 119.5 . .
C2 C3 C4 119.2(4) . .
C2 C3 C8 120.8(4) . .
C4 C3 C8 119.9(4) . .
C3 C4 C5 121.0(4) . .
C3 C4 H4 119.5 . .
C5 C4 H4 119.5 . .
C6 C5 C4 118.5(4) . .
C6 C5 C9 121.5(4) . .
C4 C5 C9 119.7(4) . .
C5 C6 C1 121.9(4) . .
C5 C6 H6 119.1 . .
C1 C6 H6 119.1 . .
O2 C7 O1 120.0(5) . .
O2 C7 C1 119.7(5) . .
O1 C7 C1 120.3(4) . .
O3 C8 O4 121.0(4) . .
O3 C8 C3 119.3(4) . .
O4 C8 C3 119.7(5) . .
O3 C8 Mn2 61.0(2) . 4
O4 C8 Mn2 60.0(2) . 4
C3 C8 Mn2 175.9(3) . 4
C5 C9 N1 115.9(4) . .
C5 C9 H9A 108.3 . .
N1 C9 H9A 108.3 . .
C5 C9 H9B 108.3 . .
N1 C9 H9B 108.3 . .
H9A C9 H9B 107.4 . .
N2 C10 C11 113.7(4) 5_565 .
N2 C10 H10A 108.8 5_565 .
C11 C10 H10A 108.8 . .
N2 C10 H10B 108.8 5_565 .
C11 C10 H10B 108.8 . .
H10A C10 H10B 107.7 . .
C12 C11 C10 114.1(5) . .
C12 C11 H11A 108.7 . .
C10 C11 H11A 108.7 . .
C12 C11 H11B 108.7 . .
C10 C11 H11B 108.7 . .
H11A C11 H11B 107.6 . .
C11 C12 N1 115.4(4) . .
C11 C12 H12A 108.4 . .
N1 C12 H12A 108.4 . .
C11 C12 H12B 108.4 . .
N1 C12 H12B 108.4 . .
H12A C12 H12B 107.5 . .
N1 C13 C14 111.3(4) . .
N1 C13 H13A 109.4 . .
C14 C13 H13A 109.4 . .
N1 C13 H13B 109.4 . .
C14 C13 H13B 109.4 . .
H13A C13 H13B 108.0 . .
N2 C14 C13 112.0(4) . .
N2 C14 H14A 109.2 . .
C13 C14 H14A 109.2 . .
N2 C14 H14B 109.2 . .
C13 C14 H14B 109.2 . .
H14A C14 H14B 107.9 . .
N2 C15 C16 112.4(4) . .
N2 C15 H15A 109.1 . .
C16 C15 H15A 109.1 . .
N2 C15 H15B 109.1 . .
C16 C15 H15B 109.1 . .
H15A C15 H15B 107.9 . .
C21 C16 C17 119.2(5) . .
C21 C16 C15 120.7(4) . .
C17 C16 C15 120.1(5) . .
C16 C17 C18 120.0(5) . .
C16 C17 H17 120.0 . .
C18 C17 H17 120.0 . .
C17 C18 C19 119.6(4) . .
C17 C18 C22 120.2(5) . .
C19 C18 C22 120.1(5) . .
C20 C19 C18 120.5(5) . .
C20 C19 H19 119.7 . .
C18 C19 H19 119.7 . .
C19 C20 C21 119.3(5) . .
C19 C20 C23 120.6(5) . .
C21 C20 C23 120.1(4) . .
C16 C21 C20 121.4(4) . .
C16 C21 H21 119.3 . .
C20 C21 H21 119.3 . .
O6 C22 O5 123.1(6) . .
O6 C22 C18 117.7(6) . .
O5 C22 C18 119.2(6) . .
O8 C23 O7 125.2(5) . .
O8 C23 C20 118.3(5) . .
O7 C23 C20 116.4(5) . .
C13 N1 C12 111.3(4) . .
C13 N1 C9 113.5(4) . .
C12 N1 C9 111.4(4) . .
C10 N2 C15 110.9(4) 5_565 .
C10 N2 C14 110.5(4) 5_565 .
C15 N2 C14 111.0(4) . .
C7 O1 Mn1 95.2(3) . .
C7 O2 Mn1 88.5(3) . .
C8 O3 Mn2 90.2(3) . 4
C8 O4 Mn2 91.1(3) . 4
C22 O5 Mn2 122.5(4) . .
C22 O6 Mn2 102.3(5) . 7_566
C23 O7 H7 109.5 . .
Mn1 O1W H1A 124(4) . .
Mn1 O1W H1B 80.4(7) . .
H1A O1W H1B 107.6(16) . .
Mn1 O2W H2A 150(7) . .
Mn2 O3W H3A 79.7(7) . .
Mn2 O3W H3B 103(4) . .
H3A O3W H3B 104.7(15) . .
Mn2 O4W H4A 79.8(7) . .
Mn2 O4W H4B 125(4) . .
H4A O4W H4B 104.9(15) . .
H5A O5W H5B 107.8(16) . .
H7A O7W H7B 104.1(16) . .

loop_
_geom_bond_atom_site_label_1
_geom_bond_atom_site_label_2
_geom_bond_distance
_geom_bond_site_symmetry_2
Mn1 O1W 2.165(4) 2_655
Mn1 O1W 2.165(4) .
Mn1 O1 2.217(3) 2_655
Mn1 O1 2.217(3) .
Mn1 O2 2.370(4) 2_655
Mn1 O2 2.370(4) .
Mn1 O2W 2.396(8) .
Mn2 O3W 2.165(4) .
Mn2 O4W 2.166(4) .
Mn2 O6 2.197(4) 7_566
Mn2 O5 2.224(4) .
Mn2 O4 2.258(3) 4_545
Mn2 O3 2.279(3) 4_545
Mn2 C8 2.606(5) 4_545
C1 C2 1.382(6) .
C1 C6 1.391(6) .
C1 C7 1.481(7) .
C2 C3 1.372(6) .
C2 H2 0.9300 .
C3 C4 1.387(6) .
C3 C8 1.483(6) .
C4 C5 1.384(6) .
C4 H4 0.9300 .
C5 C6 1.365(6) .
C5 C9 1.505(6) .
C6 H6 0.9300 .
C7 O2 1.238(6) .
C7 O1 1.256(6) .
C8 O3 1.254(5) .
C8 O4 1.258(5) .
C8 Mn2 2.606(5) 4
C9 N1 1.496(6) .
C9 H9A 0.9700 .
C9 H9B 0.9700 .
C10 N2 1.451(6) 5_565
C10 C11 1.512(7) .
C10 H10A 0.9700 .
C10 H10B 0.9700 .
C11 C12 1.497(7) .
C11 H11A 0.9700 .
C11 H11B 0.9700 .
C12 N1 1.500(7) .
C12 H12A 0.9700 .
C12 H12B 0.9700 .
C13 N1 1.484(6) .
C13 C14 1.501(7) .
C13 H13A 0.9700 .
C13 H13B 0.9700 .
C14 N2 1.487(5) .
C14 H14A 0.9700 .
C14 H14B 0.9700 .
C15 N2 1.478(6) .
C15 C16 1.510(7) .
C15 H15A 0.9700 .
C15 H15B 0.9700 .
C16 C21 1.372(6) .
C16 C17 1.376(6) .
C17 C18 1.384(7) .
C17 H17 0.9300 .
C18 C19 1.383(7) .
C18 C22 1.517(7) .
C19 C20 1.362(6) .
C19 H19 0.9300 .
C20 C21 1.375(7) .
C20 C23 1.507(7) .
C21 H21 0.9300 .
C22 O6 1.216(7) .
C22 O5 1.262(7) .
C23 O8 1.230(6) .
C23 O7 1.242(6) .
N2 C10 1.451(6) 5_565
O3 Mn2 2.279(3) 4
O4 Mn2 2.258(3) 4
O6 Mn2 2.197(4) 7_566
O7 H7 0.8200 .
O1W H1A 0.895(10) .
O1W H1B 0.889(10) .
O2W H2A 0.900(10) .
O3W H3A 0.910(10) .
O3W H3B 0.901(10) .
O4W H4A 0.903(10) .
O4W H4B 0.904(10) .
O5W H5A 0.890(10) .
O5W H5B 0.896(10) .
O8W H8A 0.900(10) .
O7W H7A 0.912(10) .
O7W H7B 0.911(10) .

loop_
_geom_hbond_atom_site_label_D
_geom_hbond_atom_site_label_H
_geom_hbond_atom_site_label_A
_geom_hbond_distance_DH
_geom_hbond_distance_HA
_geom_hbond_distance_DA
_geom_hbond_angle_DHA
_geom_hbond_site_symmetry_A
O7 H7 O5W 0.82 2.12 2.696(6) 126.9 5_666
O2W H2A O3W 0.900(10) 2.25(15) 2.884(7) 127(14) 5_666
O4W H4A O2W 0.903(10) 2.67(3) 3.433(4) 142(4) 5_666
O5W H5B O8 0.896(10) 2.570(14) 3.316(6) 141.3(14) 5_666
O1W H1B O2W 0.889(10) 2.33(3) 2.899(6) 122(3) .
O3W H3A O5 0.910(10) 2.424(13) 3.121(7) 133.5(9) .
O5W H5A O3W 0.890(10) 1.93(3) 2.654(5) 137(3) .
O1W H1A O3 0.895(10) 1.94(2) 2.808(5) 162(5) 8_566
O3W H3B O7W 0.901(10) 2.30(4) 2.955(9) 130(4) 7_566
O4W H4B O1 0.904(10) 1.83(2) 2.691(5) 158(4) 6_566

loop_
_geom_torsion_atom_site_label_1
_geom_torsion_atom_site_label_2
_geom_torsion_atom_site_label_3
_geom_torsion_atom_site_label_4
_geom_torsion
_geom_torsion_site_symmetry_1
_geom_torsion_site_symmetry_4
C6 C1 C2 C3 -0.7(7) . .
C7 C1 C2 C3 -178.5(4) . .
C1 C2 C3 C4 2.1(7) . .
C1 C2 C3 C8 177.6(4) . .
C2 C3 C4 C5 -2.0(7) . .
C8 C3 C4 C5 -177.6(4) . .
C3 C4 C5 C6 0.5(7) . .
C3 C4 C5 C9 174.0(4) . .
C4 C5 C6 C1 1.0(7) . .
C9 C5 C6 C1 -172.4(4) . .
C2 C1 C6 C5 -0.9(7) . .
C7 C1 C6 C5 176.9(4) . .
C2 C1 C7 O2 12.2(7) . .
C6 C1 C7 O2 -165.6(5) . .
C2 C1 C7 O1 -166.9(4) . .
C6 C1 C7 O1 15.3(7) . .
C2 C3 C8 O3 175.7(4) . .
C4 C3 C8 O3 -8.8(6) . .
C2 C3 C8 O4 -6.3(6) . .
C4 C3 C8 O4 169.1(4) . .
C2 C3 C8 Mn2 -92(5) . 4
C4 C3 C8 Mn2 84(5) . 4
C6 C5 C9 N1 -106.5(5) . .
C4 C5 C9 N1 80.2(5) . .
N2 C10 C11 C12 -168.1(5) 5_565 .
C10 C11 C12 N1 70.7(6) . .
N1 C13 C14 N2 44.6(6) . .
N2 C15 C16 C21 -103.2(5) . .
N2 C15 C16 C17 76.2(5) . .
C21 C16 C17 C18 -0.9(7) . .
C15 C16 C17 C18 179.7(4) . .
C16 C17 C18 C19 1.3(7) . .
C16 C17 C18 C22 -174.6(5) . .
C17 C18 C19 C20 -0.4(7) . .
C22 C18 C19 C20 175.6(5) . .
C18 C19 C20 C21 -1.0(7) . .
C18 C19 C20 C23 -179.7(4) . .
C17 C16 C21 C20 -0.5(7) . .
C15 C16 C21 C20 178.9(4) . .
C19 C20 C21 C16 1.5(7) . .
C23 C20 C21 C16 -179.8(4) . .
C17 C18 C22 O6 -25.2(8) . .
C19 C18 C22 O6 158.8(5) . .
C17 C18 C22 O5 155.6(5) . .
C19 C18 C22 O5 -20.4(7) . .
C19 C20 C23 O8 -6.2(8) . .
C21 C20 C23 O8 175.1(5) . .
C19 C20 C23 O7 176.1(5) . .
C21 C20 C23 O7 -2.7(7) . .
C14 C13 N1 C12 -166.5(4) . .
C14 C13 N1 C9 66.9(5) . .
C11 C12 N1 C13 67.1(5) . .
C11 C12 N1 C9 -165.2(4) . .
C5 C9 N1 C13 57.9(5) . .
C5 C9 N1 C12 -68.7(5) . .
C16 C15 N2 C10 -174.3(4) . 5_565
C16 C15 N2 C14 62.5(5) . .
C13 C14 N2 C10 77.1(5) . 5_565
C13 C14 N2 C15 -159.4(4) . .
O2 C7 O1 Mn1 -5.5(5) . .
C1 C7 O1 Mn1 173.6(4) . .
O1W Mn1 O1 C7 -79.7(3) 2_655 .
O1W Mn1 O1 C7 122.8(3) . .
O1 Mn1 O1 C7 -158.4(3) 2_655 .
O2 Mn1 O1 C7 40.8(3) 2_655 .
O2 Mn1 O1 C7 3.0(3) . .
O2W Mn1 O1 C7 -158.4(3) . .
O1 C7 O2 Mn1 5.1(5) . .
C1 C7 O2 Mn1 -174.0(4) . .
O1W Mn1 O2 C7 90.7(3) 2_655 .
O1W Mn1 O2 C7 -75.2(3) . .
O1 Mn1 O2 C7 176.0(3) 2_655 .
O1 Mn1 O2 C7 -3.0(3) . .
O2 Mn1 O2 C7 -152.8(4) 2_655 .
O2W Mn1 O2 C7 27.2(4) . .
O4 C8 O3 Mn2 -2.6(4) . 4
C3 C8 O3 Mn2 175.4(4) . 4
O3 C8 O4 Mn2 2.6(4) . 4
C3 C8 O4 Mn2 -175.3(3) . 4
O6 C22 O5 Mn2 97.9(7) . .
C18 C22 O5 Mn2 -83.0(5) . .
O3W Mn2 O5 C22 144.0(5) . .
O4W Mn2 O5 C22 -13.5(12) . .
O6 Mn2 O5 C22 -133.7(4) 7_566 .
O4 Mn2 O5 C22 4.2(5) 4_545 .
O3 Mn2 O5 C22 61.2(5) 4_545 .
C8 Mn2 O5 C22 32.8(5) 4_545 .
O5 C22 O6 Mn2 2.6(7) . 7_566
C18 C22 O6 Mn2 -176.5(4) . 7_566
